data_4324471
loop_
_publ_author_name
'Ian J. Casely'
'Joseph W. Ziller'
'Bruce J. Mincher'
'William J. Evans'

_publ_section_title
;
 Bismuth Coordination Chemistry with Allyl, Alkoxide, Aryloxide, and
 Tetraphenylborate Ligands and the {[2,6-(Me2NCH2)2C6H3]2Bi}+ Cation
;
_journal_name_full 'Inorganic Chemistry'
_journal_page_first 1513
_journal_page_last 1520
_journal_paper_doi 10.1021/ic102119y
_journal_volume 50
_journal_year 2011
_chemical_formula_sum 'C35 H54 Bi N4 O'
_chemical_formula_weight 755.80
_chemical_name_systematic
; 
 ? 
;
_space_group_IT_number 14
_symmetry_cell_setting monoclinic
_symmetry_space_group_name_Hall '-P 2ybc'
_symmetry_space_group_name_H-M 'P 1 21/c 1'
_atom_sites_solution_hydrogens geom
_atom_sites_solution_primary direct
_atom_sites_solution_secondary difmap
_audit_creation_method SHELXTL
_cell_angle_alpha 90.00
_cell_angle_beta 91.4692(6)
_cell_angle_gamma 90.00
_cell_formula_units_Z 4
_cell_length_a 9.5132(5)
_cell_length_b 14.5142(8)
_cell_length_c 25.4014(13)
_cell_measurement_reflns_used 9238
_cell_measurement_temperature 98(2)
_cell_measurement_theta_max 28.31
_cell_measurement_theta_min 2.64
_cell_volume 3506.2(3)
_computing_cell_refinement 'Bruker SMART APEX2/SAINT'
_computing_data_collection 'Bruker SMART APEX2'
_computing_data_reduction 'Bruker SAINT'
_computing_molecular_graphics 'Bruker SHELXTL'
_computing_publication_material 'Bruker SHELXTL'
_computing_structure_refinement 'SHELXL-97 (Sheldrick, 2008)'
_computing_structure_solution 'SHELXS-97 (Sheldrick, 2008)'
_diffrn_ambient_temperature 98(2)
_diffrn_measured_fraction_theta_full 0.980
_diffrn_measured_fraction_theta_max 0.980
_diffrn_measurement_device_type 'Bruker SMART APEX II CCD'
_diffrn_measurement_method 'phi and omega'
_diffrn_radiation_monochromator graphite
_diffrn_radiation_source 'fine-focus sealed tube'
_diffrn_radiation_type MoK\a
_diffrn_radiation_wavelength 0.71073
_diffrn_reflns_av_R_equivalents 0.0209
_diffrn_reflns_av_sigmaI/netI 0.0165
_diffrn_reflns_limit_h_max 12
_diffrn_reflns_limit_h_min -12
_diffrn_reflns_limit_k_max 19
_diffrn_reflns_limit_k_min -19
_diffrn_reflns_limit_l_max 33
_diffrn_reflns_limit_l_min -33
_diffrn_reflns_number 41195
_diffrn_reflns_theta_full 28.32
_diffrn_reflns_theta_max 28.32
_diffrn_reflns_theta_min 2.13
_exptl_absorpt_coefficient_mu 5.059
_exptl_absorpt_correction_T_max 0.5914
_exptl_absorpt_correction_T_min 0.3013
_exptl_absorpt_correction_type numerical
_exptl_absorpt_process_details 'Bruker SADABS'
_exptl_crystal_colour colorless
_exptl_crystal_density_diffrn 1.432
_exptl_crystal_density_meas ?
_exptl_crystal_description prism
_exptl_crystal_F_000 1532
_exptl_crystal_size_max 0.31
_exptl_crystal_size_mid 0.19
_exptl_crystal_size_min 0.12
_refine_diff_density_max 1.058
_refine_diff_density_min -0.452
_refine_diff_density_rms 0.074
_refine_ls_extinction_method none
_refine_ls_goodness_of_fit_ref 1.018
_refine_ls_hydrogen_treatment constr
_refine_ls_matrix_type full
_refine_ls_number_parameters 381
_refine_ls_number_reflns 8559
_refine_ls_number_restraints 0
_refine_ls_restrained_S_all 1.018
_refine_ls_R_factor_all 0.0225
_refine_ls_R_factor_gt 0.0183
_refine_ls_shift/su_max 0.001
_refine_ls_shift/su_mean 0.000
_refine_ls_structure_factor_coef Fsqd
_refine_ls_weighting_details 'calc w=1/[\s^2^(Fo^2^)+(0.0213P)^2^+3.5618P] where P=(Fo^2^+2Fc^2^)/3'
_refine_ls_weighting_scheme calc
_refine_ls_wR_factor_gt 0.0431
_refine_ls_wR_factor_ref 0.0446
_reflns_number_gt 7669
_reflns_number_total 8559
_reflns_threshold_expression >2sigma(I)
_cod_data_source_file ic102119y_si_002_3.cif
_cod_data_source_block ijc6
_cod_depositor_comments
;
The following automatic conversions were performed:

'_exptl_crystal_density_meas' value 'none' was changed to '?' - the
value is perceived as not measured.

Automatic conversion script
Id: cif_fix_values 3008 2015-01-20 13:52:24Z robertas 
;
_cod_database_code 4324471

loop_
_symmetry_equiv_pos_as_xyz
'x, y, z'
'-x, y+1/2, -z+1/2'
'-x, -y, -z'
'x, -y-1/2, z-1/2'

loop_
_atom_site_label
_atom_site_type_symbol
_atom_site_fract_x
_atom_site_fract_y
_atom_site_fract_z
_atom_site_U_iso_or_equiv
_atom_site_adp_type
_atom_site_occupancy
_atom_site_symmetry_multiplicity
_atom_site_calc_flag
_atom_site_refinement_flags
Bi1 Bi 0.308979(7) 0.396358(5) 0.356421(3) 0.01597(3) Uani 1 1 d .
O1 O 0.40720(16) 0.33488(10) 0.28592(6) 0.0210(3) Uani 1 1 d .
N1 N 0.25368(18) 0.44819(13) 0.45616(7) 0.0191(4) Uani 1 1 d .
N2 N 0.22648(19) 0.16325(13) 0.32641(7) 0.0211(4) Uani 1 1 d .
N3 N 0.82210(18) 0.33055(13) 0.39439(7) 0.0207(4) Uani 1 1 d .
N4 N 0.28939(19) 0.57175(14) 0.29037(7) 0.0217(4) Uani 1 1 d .
C1 C 0.3764(2) 0.28058(14) 0.41409(8) 0.0170(4) Uani 1 1 d .
C2 C 0.3945(2) 0.30661(15) 0.46728(8) 0.0183(4) Uani 1 1 d .
C3 C 0.4380(2) 0.24261(16) 0.50520(8) 0.0239(5) Uani 1 1 d .
H3A H 0.4488 0.2609 0.5410 0.029 Uiso 1 1 calc R
C4 C 0.4654(3) 0.15245(17) 0.49083(9) 0.0273(5) Uani 1 1 d .
H4A H 0.4990 0.1094 0.5164 0.033 Uiso 1 1 calc R
C5 C 0.4436(2) 0.12540(16) 0.43895(9) 0.0242(5) Uani 1 1 d .
H5A H 0.4606 0.0632 0.4293 0.029 Uiso 1 1 calc R
C6 C 0.3972(2) 0.18809(15) 0.40048(8) 0.0186(4) Uani 1 1 d .
C7 C 0.3750(2) 0.40550(14) 0.48355(8) 0.0184(4) Uani 1 1 d .
H7A H 0.3614 0.4082 0.5220 0.022 Uiso 1 1 calc R
H7B H 0.4610 0.4408 0.4757 0.022 Uiso 1 1 calc R
C8 C 0.1219(2) 0.40322(17) 0.47088(9) 0.0257(5) Uani 1 1 d .
H8A H 0.1079 0.4115 0.5087 0.039 Uiso 1 1 calc R
H8B H 0.1270 0.3373 0.4628 0.039 Uiso 1 1 calc R
H8C H 0.0431 0.4309 0.4510 0.039 Uiso 1 1 calc R
C9 C 0.2471(2) 0.54686(16) 0.46915(9) 0.0238(5) Uani 1 1 d .
H9A H 0.2348 0.5542 0.5071 0.036 Uiso 1 1 calc R
H9B H 0.1674 0.5751 0.4500 0.036 Uiso 1 1 calc R
H9C H 0.3345 0.5770 0.4590 0.036 Uiso 1 1 calc R
C10 C 0.3730(2) 0.15397(15) 0.34484(8) 0.0190(4) Uani 1 1 d .
H10A H 0.4341 0.1891 0.3210 0.023 Uiso 1 1 calc R
H10B H 0.4007 0.0883 0.3430 0.023 Uiso 1 1 calc R
C11 C 0.1339(2) 0.10467(16) 0.35710(10) 0.0269(5) Uani 1 1 d .
H11A H 0.1397 0.1232 0.3942 0.040 Uiso 1 1 calc R
H11B H 0.1633 0.0402 0.3539 0.040 Uiso 1 1 calc R
H11C H 0.0369 0.1114 0.3438 0.040 Uiso 1 1 calc R
C12 C 0.2176(3) 0.13617(17) 0.27088(9) 0.0269(5) Uani 1 1 d .
H12A H 0.1207 0.1436 0.2576 0.040 Uiso 1 1 calc R
H12B H 0.2460 0.0716 0.2674 0.040 Uiso 1 1 calc R
H12C H 0.2803 0.1752 0.2505 0.040 Uiso 1 1 calc R
C13 C 0.5071(2) 0.48728(15) 0.36587(8) 0.0176(4) Uani 1 1 d .
C14 C 0.6445(2) 0.45571(14) 0.37716(8) 0.0171(4) Uani 1 1 d .
C15 C 0.7557(2) 0.51900(15) 0.37911(8) 0.0200(4) Uani 1 1 d .
H15A H 0.8483 0.4980 0.3873 0.024 Uiso 1 1 calc R
C16 C 0.7325(2) 0.61182(15) 0.36922(9) 0.0236(5) Uani 1 1 d .
H16A H 0.8089 0.6540 0.3707 0.028 Uiso 1 1 calc R
C17 C 0.5983(2) 0.64275(16) 0.35716(8) 0.0226(4) Uani 1 1 d .
H17A H 0.5827 0.7063 0.3501 0.027 Uiso 1 1 calc R
C18 C 0.4853(2) 0.58131(15) 0.35530(8) 0.0195(4) Uani 1 1 d .
C19 C 0.6735(2) 0.35482(15) 0.38845(8) 0.0185(4) Uani 1 1 d .
H19A H 0.6256 0.3376 0.4212 0.022 Uiso 1 1 calc R
H19B H 0.6314 0.3176 0.3594 0.022 Uiso 1 1 calc R
C20 C 0.8355(2) 0.24435(17) 0.42396(10) 0.0298(5) Uani 1 1 d .
H20A H 0.7921 0.2515 0.4583 0.045 Uiso 1 1 calc R
H20B H 0.9353 0.2291 0.4291 0.045 Uiso 1 1 calc R
H20C H 0.7882 0.1947 0.4043 0.045 Uiso 1 1 calc R
C21 C 0.8876(2) 0.31998(18) 0.34337(9) 0.0288(5) Uani 1 1 d .
H21A H 0.9879 0.3066 0.3487 0.043 Uiso 1 1 calc R
H21B H 0.8763 0.3771 0.3231 0.043 Uiso 1 1 calc R
H21C H 0.8424 0.2691 0.3240 0.043 Uiso 1 1 calc R
C22 C 0.3414(2) 0.61732(16) 0.33842(9) 0.0235(5) Uani 1 1 d .
H22A H 0.2745 0.6067 0.3670 0.028 Uiso 1 1 calc R
H22B H 0.3472 0.6845 0.3322 0.028 Uiso 1 1 calc R
C23 C 0.3786(3) 0.59282(16) 0.24567(9) 0.0244(5) Uani 1 1 d .
H23A H 0.3409 0.5620 0.2140 0.037 Uiso 1 1 calc R
H23B H 0.4744 0.5709 0.2533 0.037 Uiso 1 1 calc R
H23C H 0.3801 0.6596 0.2399 0.037 Uiso 1 1 calc R
C24 C 0.1446(3) 0.59998(18) 0.27866(10) 0.0311(5) Uani 1 1 d .
H24A H 0.1110 0.5701 0.2461 0.047 Uiso 1 1 calc R
H24B H 0.1408 0.6670 0.2743 0.047 Uiso 1 1 calc R
H24C H 0.0848 0.5817 0.3077 0.047 Uiso 1 1 calc R
C25 C 0.3846(2) 0.36099(15) 0.23593(8) 0.0216(4) Uani 1 1 d .
C26 C 0.5046(3) 0.37832(15) 0.20560(9) 0.0229(5) Uani 1 1 d .
C27 C 0.4882(3) 0.40101(16) 0.15248(9) 0.0273(5) Uani 1 1 d .
H27A H 0.5691 0.4118 0.1322 0.033 Uiso 1 1 calc R
C28 C 0.3558(3) 0.40819(17) 0.12864(9) 0.0324(6) Uani 1 1 d .
H28A H 0.3457 0.4242 0.0925 0.039 Uiso 1 1 calc R
C29 C 0.2383(3) 0.39160(17) 0.15844(9) 0.0301(5) Uani 1 1 d .
H29A H 0.1476 0.3964 0.1422 0.036 Uiso 1 1 calc R
C30 C 0.2497(3) 0.36798(16) 0.21170(9) 0.0246(5) Uani 1 1 d .
C31 C 0.6468(2) 0.37370(16) 0.23198(10) 0.0262(5) Uani 1 1 d .
H31A H 0.7190 0.3870 0.2062 0.039 Uiso 1 1 calc R
H31B H 0.6621 0.3119 0.2465 0.039 Uiso 1 1 calc R
H31C H 0.6526 0.4192 0.2605 0.039 Uiso 1 1 calc R
C32 C 0.1170(2) 0.35211(19) 0.24173(9) 0.0290(5) Uani 1 1 d .
H32A H 0.0419 0.3315 0.2174 0.043 Uiso 1 1 calc R
H32B H 0.0889 0.4097 0.2587 0.043 Uiso 1 1 calc R
H32C H 0.1342 0.3048 0.2687 0.043 Uiso 1 1 calc R
C33 C 0.9996(4) 0.0408(3) 0.52019(15) 0.0706(12) Uani 1 1 d .
H33A H 1.0429 0.0199 0.5540 0.085 Uiso 1 1 calc R
H33B H 1.0577 0.0918 0.5067 0.085 Uiso 1 1 calc R
C34 C 0.8501(4) 0.0772(3) 0.53027(16) 0.0654(11) Uani 1 1 d .
H34A H 0.7933 0.0271 0.5454 0.078 Uiso 1 1 calc R
H34B H 0.8050 0.0954 0.4963 0.078 Uiso 1 1 calc R
C35 C 0.8502(5) 0.1612(4) 0.56835(18) 0.0854(14) Uani 1 1 d .
H35A H 0.7578 0.1911 0.5667 0.128 Uiso 1 1 calc R
H35B H 0.9224 0.2053 0.5579 0.128 Uiso 1 1 calc R
H35C H 0.8707 0.1402 0.6044 0.128 Uiso 1 1 calc R

loop_
_atom_site_aniso_label
_atom_site_aniso_U_11
_atom_site_aniso_U_22
_atom_site_aniso_U_33
_atom_site_aniso_U_23
_atom_site_aniso_U_13
_atom_site_aniso_U_12
Bi1 0.01357(4) 0.02094(4) 0.01343(4) -0.00030(3) 0.00120(2) -0.00006(3)
O1 0.0262(8) 0.0223(8) 0.0147(7) -0.0015(6) 0.0005(6) 0.0014(6)
N1 0.0157(8) 0.0249(10) 0.0167(8) -0.0035(7) 0.0005(6) 0.0013(7)
N2 0.0217(9) 0.0231(9) 0.0185(9) -0.0010(7) 0.0019(7) -0.0014(7)
N3 0.0144(8) 0.0235(9) 0.0242(9) -0.0002(7) 0.0019(7) 0.0018(7)
N4 0.0198(9) 0.0260(9) 0.0194(9) 0.0038(7) 0.0008(7) 0.0040(7)
C1 0.0132(9) 0.0216(10) 0.0162(9) 0.0000(8) 0.0028(7) -0.0017(7)
C2 0.0168(9) 0.0220(10) 0.0163(9) -0.0018(8) 0.0038(7) -0.0022(8)
C3 0.0279(11) 0.0298(12) 0.0142(10) 0.0008(8) 0.0025(8) -0.0003(9)
C4 0.0354(13) 0.0268(12) 0.0198(11) 0.0065(9) 0.0013(9) 0.0027(10)
C5 0.0293(12) 0.0191(11) 0.0243(11) 0.0014(8) 0.0034(9) 0.0010(9)
C6 0.0173(9) 0.0210(10) 0.0177(10) 0.0000(8) 0.0030(7) -0.0018(8)
C7 0.0171(10) 0.0230(11) 0.0152(9) -0.0029(8) 0.0010(7) -0.0016(8)
C8 0.0164(10) 0.0356(13) 0.0254(11) -0.0058(10) 0.0039(8) -0.0012(9)
C9 0.0260(11) 0.0258(12) 0.0198(10) -0.0046(9) 0.0009(8) 0.0041(9)
C10 0.0205(10) 0.0191(10) 0.0174(10) -0.0025(8) 0.0018(8) 0.0005(8)
C11 0.0221(11) 0.0280(12) 0.0308(12) 0.0004(10) 0.0034(9) -0.0017(9)
C12 0.0270(12) 0.0307(12) 0.0228(11) -0.0064(9) -0.0019(9) -0.0015(10)
C13 0.0196(10) 0.0204(10) 0.0128(9) -0.0011(8) 0.0026(7) 0.0005(8)
C14 0.0182(10) 0.0210(10) 0.0121(9) -0.0017(7) 0.0024(7) -0.0003(8)
C15 0.0190(10) 0.0253(11) 0.0157(9) 0.0001(8) 0.0009(8) -0.0022(8)
C16 0.0276(11) 0.0246(11) 0.0186(10) -0.0002(8) 0.0013(8) -0.0089(9)
C17 0.0334(12) 0.0183(10) 0.0162(10) 0.0016(8) 0.0033(8) -0.0008(9)
C18 0.0245(11) 0.0207(10) 0.0133(9) -0.0007(8) 0.0024(8) 0.0026(8)
C19 0.0142(9) 0.0202(10) 0.0211(10) -0.0006(8) 0.0028(8) 0.0005(8)
C20 0.0223(11) 0.0291(13) 0.0381(14) 0.0044(10) 0.0002(10) 0.0057(9)
C21 0.0199(11) 0.0366(14) 0.0301(12) -0.0025(10) 0.0074(9) 0.0007(10)
C22 0.0254(11) 0.0245(12) 0.0208(10) 0.0014(8) 0.0039(9) 0.0059(9)
C23 0.0303(12) 0.0223(11) 0.0208(11) 0.0031(9) 0.0031(9) 0.0028(9)
C24 0.0235(12) 0.0359(14) 0.0338(13) 0.0079(11) -0.0007(10) 0.0069(10)
C25 0.0297(12) 0.0181(10) 0.0174(10) -0.0018(8) 0.0042(8) -0.0032(9)
C26 0.0297(12) 0.0181(11) 0.0212(11) -0.0023(8) 0.0057(9) -0.0025(8)
C27 0.0374(13) 0.0225(11) 0.0227(11) -0.0014(9) 0.0132(10) -0.0040(10)
C28 0.0478(16) 0.0326(14) 0.0171(11) 0.0024(9) 0.0049(10) -0.0036(11)
C29 0.0355(13) 0.0337(13) 0.0211(11) 0.0007(10) -0.0015(10) -0.0009(11)
C30 0.0303(12) 0.0256(11) 0.0181(11) -0.0002(9) 0.0025(9) -0.0025(9)
C31 0.0280(12) 0.0228(11) 0.0283(12) -0.0023(9) 0.0086(9) -0.0043(9)
C32 0.0251(12) 0.0390(14) 0.0228(11) 0.0016(10) -0.0003(9) -0.0026(10)
C33 0.062(2) 0.081(3) 0.068(3) 0.030(2) -0.018(2) -0.014(2)
C34 0.056(2) 0.071(3) 0.068(2) 0.037(2) -0.0114(18) -0.0059(19)
C35 0.077(3) 0.105(4) 0.073(3) 0.027(3) -0.010(2) -0.012(3)

loop_
_atom_type_symbol
_atom_type_description
_atom_type_scat_dispersion_real
_atom_type_scat_dispersion_imag
_atom_type_scat_source
C C 0.0033 0.0016 'International Tables Vol C Tables 4.2.6.8 and 6.1.1.4'
H H 0.0000 0.0000 'International Tables Vol C Tables 4.2.6.8 and 6.1.1.4'
N N 0.0061 0.0033 'International Tables Vol C Tables 4.2.6.8 and 6.1.1.4'
O O 0.0106 0.0060 'International Tables Vol C Tables 4.2.6.8 and 6.1.1.4'
Bi Bi -4.1077 10.2566 'International Tables Vol C Tables 4.2.6.8 and 6.1.1.4'

loop_
_geom_angle_atom_site_label_1
_geom_angle_atom_site_label_2
_geom_angle_atom_site_label_3
_geom_angle
_geom_angle_site_symmetry_3
O1 Bi1 C13 87.38(6) .
O1 Bi1 C1 95.91(6) .
C13 Bi1 C1 97.88(7) .
O1 Bi1 N1 163.57(5) .
C13 Bi1 N1 85.50(6) .
C1 Bi1 N1 70.50(6) .
O1 Bi1 N4 85.02(5) .
C13 Bi1 N4 67.57(6) .
C1 Bi1 N4 165.41(6) .
N1 Bi1 N4 105.79(5) .
O1 Bi1 N2 62.66(5) .
C13 Bi1 N2 137.93(6) .
C1 Bi1 N2 59.95(6) .
N1 Bi1 N2 114.74(5) .
N4 Bi1 N2 131.80(5) .
C25 O1 Bi1 126.12(14) .
C7 N1 C8 110.90(17) .
C7 N1 C9 110.00(17) .
C8 N1 C9 109.48(17) .
C7 N1 Bi1 99.02(11) .
C8 N1 Bi1 107.58(13) .
C9 N1 Bi1 119.39(13) .
C11 N2 C12 109.67(18) .
C11 N2 C10 110.91(17) .
C12 N2 C10 108.28(17) .
C11 N2 Bi1 124.88(13) .
C12 N2 Bi1 117.99(14) .
C10 N2 Bi1 79.39(11) .
C21 N3 C19 111.54(17) .
C21 N3 C20 109.40(19) .
C19 N3 C20 109.32(17) .
C24 N4 C22 109.90(18) .
C24 N4 C23 110.19(18) .
C22 N4 C23 111.17(18) .
C24 N4 Bi1 112.95(14) .
C22 N4 Bi1 84.49(12) .
C23 N4 Bi1 124.82(13) .
C6 C1 C2 118.60(19) .
C6 C1 Bi1 125.40(15) .
C2 C1 Bi1 115.99(15) .
C3 C2 C1 120.7(2) .
C3 C2 C7 118.81(18) .
C1 C2 C7 120.37(19) .
C4 C3 C2 120.1(2) .
C3 C4 C5 119.6(2) .
C4 C5 C6 121.1(2) .
C5 C6 C1 119.66(19) .
C5 C6 C10 118.59(19) .
C1 C6 C10 121.74(19) .
N1 C7 C2 111.89(17) .
N2 C10 C6 112.92(17) .
C18 C13 C14 119.12(19) .
C18 C13 Bi1 114.79(15) .
C14 C13 Bi1 125.92(15) .
C15 C14 C13 119.34(19) .
C15 C14 C19 119.54(18) .
C13 C14 C19 121.10(18) .
C16 C15 C14 121.0(2) .
C17 C16 C15 119.8(2) .
C16 C17 C18 120.4(2) .
C17 C18 C13 120.3(2) .
C17 C18 C22 118.5(2) .
C13 C18 C22 121.1(2) .
N3 C19 C14 115.05(17) .
N4 C22 C18 111.32(18) .
O1 C25 C30 123.8(2) .
O1 C25 C26 117.1(2) .
C30 C25 C26 119.1(2) .
C27 C26 C25 119.8(2) .
C27 C26 C31 121.5(2) .
C25 C26 C31 118.7(2) .
C28 C27 C26 121.2(2) .
C29 C28 C27 118.9(2) .
C28 C29 C30 121.9(2) .
C29 C30 C25 119.1(2) .
C29 C30 C32 118.8(2) .
C25 C30 C32 122.1(2) .
C34 C33 C33 112.8(4) 3_756
C33 C34 C35 112.6(3) .

loop_
_geom_bond_atom_site_label_1
_geom_bond_atom_site_label_2
_geom_bond_distance
_geom_bond_site_symmetry_2
Bi1 O1 2.2276(14) .
Bi1 C13 2.308(2) .
Bi1 C1 2.309(2) .
Bi1 N1 2.7075(17) .
Bi1 N4 3.0518(19) .
Bi1 N2 3.5515(19) .
O1 C25 1.337(3) .
N1 C7 1.469(3) .
N1 C8 1.470(3) .
N1 C9 1.471(3) .
N2 C11 1.463(3) .
N2 C12 1.465(3) .
N2 C10 1.465(3) .
N3 C21 1.460(3) .
N3 C19 1.461(3) .
N3 C20 1.463(3) .
N4 C24 1.461(3) .
N4 C22 1.463(3) .
N4 C23 1.467(3) .
C1 C6 1.401(3) .
C1 C2 1.409(3) .
C2 C3 1.393(3) .
C2 C7 1.506(3) .
C3 C4 1.385(3) .
C4 C5 1.386(3) .
C5 C6 1.399(3) .
C6 C10 1.510(3) .
C13 C18 1.405(3) .
C13 C14 1.408(3) .
C14 C15 1.401(3) .
C14 C19 1.516(3) .
C15 C16 1.387(3) .
C16 C17 1.381(3) .
C17 C18 1.396(3) .
C18 C22 1.517(3) .
C25 C30 1.413(3) .
C25 C26 1.416(3) .
C26 C27 1.394(3) .
C26 C31 1.496(3) .
C27 C28 1.387(4) .
C28 C29 1.387(4) .
C29 C30 1.397(3) .
C30 C32 1.509(3) .
C33 C34 1.545(6) .
C33 C33 1.568(9) 3_756
C34 C35 1.556(6) .
